data_7041382
loop_
_publ_author_name
'Gu, Shaojin'
'Du, Jiehao'
'Huang, Jingjing'
'Guo, Yun'
'Yang, Ling'
'Xu, Weilin'
'Chen, Wanzhi'

_publ_section_title
;
 Unsymmetrical NCN-pincer mononuclear and dinuclear nickel(ii) complexes
 of N-heterocyclic carbene (NHC): synthesis, structure and catalysis for
 Suzuki-Miyaura cross-coupling.
;
_journal_issue 2
_journal_name_full 'Dalton transactions (Cambridge, England : 2003)'
_journal_page_first 586
_journal_page_last 594
_journal_paper_doi 10.1039/c6dt03944h
_journal_volume 46
_journal_year 2017
_chemical_formula_sum 'C38 H36 F18 N12 Ni2 O P3'
_chemical_formula_weight 1229.12
_chemical_name_systematic
; 
 ? 
;
_space_group_IT_number 2
_symmetry_cell_setting triclinic
_symmetry_space_group_name_Hall '-P 1'
_symmetry_space_group_name_H-M 'P -1'
_atom_sites_solution_hydrogens geom
_atom_sites_solution_primary direct
_atom_sites_solution_secondary difmap
_audit_creation_method SHELXL-97
_audit_update_record
;
2016-09-12 deposited with the CCDC.
2016-12-08 downloaded from the CCDC.
;
_cell_angle_alpha 93.155(7)
_cell_angle_beta 98.282(8)
_cell_angle_gamma 108.215(8)
_cell_formula_units_Z 2
_cell_length_a 10.1870(10)
_cell_length_b 12.8538(11)
_cell_length_c 19.2945(17)
_cell_measurement_reflns_used 2109
_cell_measurement_temperature 293(2)
_cell_measurement_theta_max 51.6140
_cell_measurement_theta_min 3.6250
_cell_volume 2361.3(4)
_computing_structure_refinement 'SHELXL-97 (Sheldrick, 1997)'
_computing_structure_solution 'SHELXS-97 (Sheldrick, 1990)'
_diffrn_ambient_temperature 293(2)
_diffrn_measured_fraction_theta_full 0.994
_diffrn_measured_fraction_theta_max 0.994
_diffrn_measurement_device_type 'Xcalibur, Eos, Gemini'
_diffrn_radiation_monochromator graphite
_diffrn_radiation_source 'Enhance (Cu) X-ray Source'
_diffrn_radiation_type CuK\a
_diffrn_radiation_wavelength 1.54184
_diffrn_reflns_av_R_equivalents 0.0730
_diffrn_reflns_av_sigmaI/netI 0.1423
_diffrn_reflns_limit_h_max 11
_diffrn_reflns_limit_h_min -12
_diffrn_reflns_limit_k_max 14
_diffrn_reflns_limit_k_min -15
_diffrn_reflns_limit_l_max 22
_diffrn_reflns_limit_l_min -23
_diffrn_reflns_number 14584
_diffrn_reflns_theta_full 67.25
_diffrn_reflns_theta_max 67.25
_diffrn_reflns_theta_min 3.64
_exptl_absorpt_coefficient_mu 3.044
_exptl_absorpt_correction_T_max 0.7306
_exptl_absorpt_correction_T_min 0.6930
_exptl_absorpt_correction_type multi-scan
_exptl_absorpt_process_details sadabs
_exptl_crystal_colour orange
_exptl_crystal_density_diffrn 1.729
_exptl_crystal_density_method 'not measured'
_exptl_crystal_description sheet
_exptl_crystal_F_000 1238
_exptl_crystal_size_max 0.13
_exptl_crystal_size_mid 0.12
_exptl_crystal_size_min 0.11
_refine_diff_density_max 0.758
_refine_diff_density_min -0.978
_refine_diff_density_rms 0.092
_refine_ls_extinction_coef 0.0022(3)
_refine_ls_extinction_expression Fc^*^=kFc[1+0.001xFc^2^\l^3^/sin(2\q)]^-1/4^
_refine_ls_extinction_method SHELXL
_refine_ls_goodness_of_fit_ref 1.039
_refine_ls_hydrogen_treatment constr
_refine_ls_matrix_type full
_refine_ls_number_parameters 668
_refine_ls_number_reflns 8430
_refine_ls_number_restraints 0
_refine_ls_restrained_S_all 1.039
_refine_ls_R_factor_all 0.1673
_refine_ls_R_factor_gt 0.0901
_refine_ls_shift/su_max 0.000
_refine_ls_shift/su_mean 0.000
_refine_ls_structure_factor_coef Fsqd
_refine_ls_weighting_details 'calc w=1/[\s^2^(Fo^2^)+(0.1079P)^2^+0.9525P] where P=(Fo^2^+2Fc^2^)/3'
_refine_ls_weighting_scheme calc
_refine_ls_wR_factor_gt 0.2089
_refine_ls_wR_factor_ref 0.3038
_reflns_number_gt 3636
_reflns_number_total 8430
_reflns_threshold_expression >2sigma(I)
_cod_data_source_file c6dt03944h2.cif
_cod_data_source_block exp_4492
_cod_depositor_comments 'Adding full bibliography for 7041379--7041385.cif.'
_cod_original_sg_symbol_H-M P-1
_cod_database_code 7041382

loop_
_symmetry_equiv_pos_as_xyz
'x, y, z'
'-x, -y, -z'

loop_
_atom_site_label
_atom_site_type_symbol
_atom_site_fract_x
_atom_site_fract_y
_atom_site_fract_z
_atom_site_U_iso_or_equiv
_atom_site_adp_type
_atom_site_occupancy
_atom_site_symmetry_multiplicity
_atom_site_calc_flag
_atom_site_refinement_flags
Ni1 Ni 0.68768(15) 0.66051(11) 0.30556(8) 0.0568(5) Uani 1 1 d .
Ni2 Ni 0.63926(15) 0.85758(11) 0.20311(8) 0.0574(5) Uani 1 1 d .
P1 P 0.2066(3) 0.1966(2) 0.12463(14) 0.0697(7) Uani 1 1 d .
P2 P 0.2038(3) 0.7123(3) 0.11236(16) 0.0815(8) Uani 1 1 d .
P3 P 0.3608(3) 0.7466(2) 0.43770(16) 0.0757(8) Uani 1 1 d .
F1 F 0.2027(7) 0.0786(5) 0.1476(4) 0.101(2) Uani 1 1 d .
F2 F 0.0995(7) 0.2016(6) 0.1769(3) 0.095(2) Uani 1 1 d .
F3 F 0.2084(9) 0.3145(6) 0.1031(4) 0.118(3) Uani 1 1 d .
F4 F 0.3127(7) 0.1912(6) 0.0730(4) 0.099(2) Uani 1 1 d .
F5 F 0.3326(7) 0.2525(6) 0.1865(4) 0.114(2) Uani 1 1 d .
F6 F 0.0793(7) 0.1397(7) 0.0630(4) 0.129(3) Uani 1 1 d .
F7 F 0.0861(12) 0.6590(10) 0.1525(5) 0.219(6) Uani 1 1 d .
F8 F 0.1623(13) 0.8177(9) 0.1205(7) 0.201(5) Uani 1 1 d .
F9 F 0.3176(13) 0.7728(9) 0.0714(6) 0.203(5) Uani 1 1 d .
F10 F 0.2497(13) 0.6110(8) 0.1028(6) 0.198(5) Uani 1 1 d .
F11 F 0.3059(10) 0.7585(9) 0.1829(5) 0.184(4) Uani 1 1 d .
F12 F 0.1006(9) 0.6677(10) 0.0429(5) 0.191(5) Uani 1 1 d .
F13 F 0.2971(11) 0.6168(6) 0.4204(5) 0.153(4) Uani 1 1 d .
F14 F 0.3636(10) 0.7333(6) 0.5174(3) 0.140(3) Uani 1 1 d .
F15 F 0.4281(14) 0.8695(6) 0.4566(5) 0.204(6) Uani 1 1 d .
F16 F 0.3512(9) 0.7565(7) 0.3558(4) 0.136(3) Uani 1 1 d .
F17 F 0.5050(8) 0.7325(10) 0.4374(6) 0.193(5) Uani 1 1 d .
F18 F 0.2081(10) 0.7471(11) 0.4330(6) 0.196(5) Uani 1 1 d .
N1 N 0.5145(8) 0.5503(6) 0.3135(4) 0.0606(19) Uani 1 1 d .
N2 N 0.7472(8) 0.5116(6) 0.3986(4) 0.066(2) Uani 1 1 d .
N3 N 0.9123(8) 0.5669(6) 0.3381(4) 0.0591(18) Uani 1 1 d .
N4 N 0.8633(8) 0.7619(6) 0.2965(4) 0.062(2) Uani 1 1 d .
N5 N 0.8869(8) 0.8692(6) 0.2997(4) 0.067(2) Uani 1 1 d .
N6 N 1.0193(9) 0.9138(6) 0.2928(4) 0.068(2) Uani 1 1 d .
N7 N 0.5962(8) 0.9672(5) 0.2579(4) 0.064(2) Uani 1 1 d .
N8 N 0.6119(8) 1.0261(6) 0.1175(4) 0.0617(19) Uani 1 1 d .
N9 N 0.7685(8) 0.9611(7) 0.0905(4) 0.069(2) Uani 1 1 d .
N10 N 0.6866(8) 0.7551(6) 0.1463(4) 0.0593(18) Uani 1 1 d .
N11 N 0.6242(8) 0.6480(6) 0.1433(4) 0.067(2) Uani 1 1 d .
N12 N 0.6755(10) 0.6018(7) 0.0951(5) 0.080(3) Uani 1 1 d .
O1 O 0.5930(6) 0.7572(4) 0.2714(3) 0.0612(16) Uani 1 1 d .
C1 C 0.4060(9) 0.5348(7) 0.2605(4) 0.055(2) Uani 1 1 d .
H1 H 0.4190 0.5770 0.2229 0.066 Uiso 1 1 calc R
C2 C 0.2760(11) 0.4580(8) 0.2605(6) 0.074(3) Uani 1 1 d .
H2 H 0.2014 0.4519 0.2248 0.089 Uiso 1 1 calc R
C3 C 0.2578(12) 0.3910(9) 0.3136(7) 0.090(4) Uani 1 1 d .
H3 H 0.1716 0.3379 0.3139 0.108 Uiso 1 1 calc R
C4 C 0.3709(12) 0.4040(8) 0.3673(6) 0.080(3) Uani 1 1 d .
H4 H 0.3617 0.3585 0.4033 0.096 Uiso 1 1 calc R
C5 C 0.4968(10) 0.4851(6) 0.3662(5) 0.059(2) Uani 1 1 d .
C6 C 0.6198(11) 0.5054(8) 0.4254(5) 0.075(3) Uani 1 1 d .
H6A H 0.6333 0.5738 0.4537 0.090 Uiso 1 1 calc R
H6B H 0.5994 0.4463 0.4554 0.090 Uiso 1 1 calc R
C7 C 0.8491(12) 0.4630(9) 0.4200(6) 0.088(3) Uani 1 1 d .
H7 H 0.8453 0.4144 0.4542 0.106 Uiso 1 1 calc R
C8 C 0.9535(12) 0.4982(8) 0.3829(6) 0.079(3) Uani 1 1 d .
H8 H 1.0358 0.4802 0.3866 0.095 Uiso 1 1 calc R
C9 C 0.7875(10) 0.5743(7) 0.3471(5) 0.059(2) Uani 1 1 d .
C10 C 0.9869(11) 0.6221(7) 0.2847(5) 0.070(3) Uani 1 1 d .
H10A H 0.9418 0.5846 0.2383 0.084 Uiso 1 1 calc R
H10B H 1.0828 0.6214 0.2928 0.084 Uiso 1 1 calc R
C11 C 0.9851(9) 0.7376(8) 0.2893(4) 0.060(2) Uani 1 1 d .
C12 C 1.0836(11) 0.8349(8) 0.2839(5) 0.074(3) Uani 1 1 d .
H12 H 1.1747 0.8462 0.2759 0.089 Uiso 1 1 calc R
C13 C 1.0837(12) 1.0335(8) 0.2969(6) 0.083(3) Uani 1 1 d .
H13A H 1.0336 1.0620 0.2600 0.099 Uiso 1 1 calc R
H13B H 1.1801 1.0510 0.2895 0.099 Uiso 1 1 calc R
C14 C 1.0805(10) 1.0872(8) 0.3668(6) 0.067(2) Uani 1 1 d .
C15 C 0.9859(13) 1.1422(9) 0.3723(7) 0.093(4) Uani 1 1 d .
H15 H 0.9247 1.1450 0.3323 0.112 Uiso 1 1 calc R
C16 C 0.9797(17) 1.1939(11) 0.4365(11) 0.124(5) Uani 1 1 d .
H16 H 0.9165 1.2320 0.4400 0.149 Uiso 1 1 calc R
C17 C 1.067(2) 1.1867(14) 0.4925(9) 0.138(7) Uani 1 1 d .
H17 H 1.0600 1.2186 0.5356 0.166 Uiso 1 1 calc R
C18 C 1.1651(18) 1.1376(16) 0.4923(9) 0.144(7) Uani 1 1 d .
H18 H 1.2265 1.1366 0.5328 0.173 Uiso 1 1 calc R
C19 C 1.1680(13) 1.0880(12) 0.4266(8) 0.108(4) Uani 1 1 d .
H19 H 1.2348 1.0532 0.4238 0.129 Uiso 1 1 calc R
C20 C 0.6273(10) 0.9744(7) 0.3291(5) 0.066(3) Uani 1 1 d .
H20 H 0.6738 0.9285 0.3488 0.079 Uiso 1 1 calc R
C21 C 0.5942(11) 1.0455(8) 0.3738(6) 0.073(3) Uani 1 1 d .
H21 H 0.6207 1.0494 0.4223 0.088 Uiso 1 1 calc R
C22 C 0.5210(10) 1.1108(8) 0.3454(6) 0.077(3) Uani 1 1 d .
H22 H 0.4923 1.1571 0.3740 0.092 Uiso 1 1 calc R
C23 C 0.4911(10) 1.1057(8) 0.2727(6) 0.074(3) Uani 1 1 d .
H23 H 0.4430 1.1500 0.2520 0.089 Uiso 1 1 calc R
C24 C 0.5324(9) 1.0350(7) 0.2304(5) 0.057(2) Uani 1 1 d .
C25 C 0.4950(10) 1.0362(8) 0.1523(5) 0.065(2) Uani 1 1 d .
H25A H 0.4102 0.9755 0.1339 0.078 Uiso 1 1 calc R
H25B H 0.4776 1.1045 0.1427 0.078 Uiso 1 1 calc R
C26 C 0.6597(11) 1.0776(8) 0.0619(5) 0.072(3) Uani 1 1 d .
H26 H 0.6292 1.1308 0.0403 0.086 Uiso 1 1 calc R
C27 C 0.7599(11) 1.0374(8) 0.0434(5) 0.073(3) Uani 1 1 d .
H27 H 0.8111 1.0567 0.0072 0.088 Uiso 1 1 calc R
C28 C 0.6754(10) 0.9517(7) 0.1355(5) 0.059(2) Uani 1 1 d .
C29 C 0.8608(10) 0.8949(9) 0.0908(5) 0.074(3) Uani 1 1 d .
H29A H 0.9395 0.9238 0.1291 0.089 Uiso 1 1 calc R
H29B H 0.8971 0.8975 0.0469 0.089 Uiso 1 1 calc R
C30 C 0.7791(10) 0.7767(9) 0.0997(5) 0.063(2) Uani 1 1 d .
C31 C 0.7733(14) 0.6767(10) 0.0667(6) 0.091(4) Uani 1 1 d .
H31 H 0.8246 0.6639 0.0329 0.110 Uiso 1 1 calc R
C32 C 0.6243(12) 0.4799(8) 0.0770(6) 0.091(4) Uani 1 1 d .
H32A H 0.6318 0.4631 0.0284 0.109 Uiso 1 1 calc R
H32B H 0.5262 0.4512 0.0814 0.109 Uiso 1 1 calc R
C33 C 0.7066(10) 0.4243(7) 0.1240(5) 0.064(2) Uani 1 1 d .
C34 C 0.6635(13) 0.3922(10) 0.1857(6) 0.090(3) Uani 1 1 d .
H34 H 0.5858 0.4058 0.1991 0.108 Uiso 1 1 calc R
C35 C 0.7404(18) 0.3380(11) 0.2284(7) 0.106(5) Uani 1 1 d .
H35 H 0.7149 0.3159 0.2710 0.128 Uiso 1 1 calc R
C36 C 0.852(2) 0.3184(11) 0.2062(10) 0.122(6) Uani 1 1 d .
H36 H 0.9022 0.2813 0.2336 0.146 Uiso 1 1 calc R
C37 C 0.8924(14) 0.3517(11) 0.1456(10) 0.112(5) Uani 1 1 d .
H37 H 0.9692 0.3376 0.1314 0.134 Uiso 1 1 calc R
C38 C 0.8204(13) 0.4064(9) 0.1045(7) 0.090(3) Uani 1 1 d .
H38 H 0.8501 0.4312 0.0632 0.108 Uiso 1 1 calc R

loop_
_atom_site_aniso_label
_atom_site_aniso_U_11
_atom_site_aniso_U_22
_atom_site_aniso_U_33
_atom_site_aniso_U_23
_atom_site_aniso_U_13
_atom_site_aniso_U_12
Ni1 0.0617(9) 0.0487(8) 0.0603(9) 0.0169(7) 0.0082(7) 0.0171(7)
Ni2 0.0631(10) 0.0515(8) 0.0601(9) 0.0174(7) 0.0088(7) 0.0207(7)
P1 0.0727(17) 0.0779(17) 0.0629(16) 0.0122(13) 0.0076(12) 0.0316(14)
P2 0.082(2) 0.084(2) 0.0729(18) 0.0188(15) 0.0122(15) 0.0175(16)
P3 0.084(2) 0.0685(16) 0.0697(17) 0.0127(13) 0.0116(14) 0.0177(14)
F1 0.129(5) 0.074(4) 0.112(5) 0.019(4) 0.034(4) 0.041(4)
F2 0.111(5) 0.126(5) 0.076(4) 0.036(4) 0.043(4) 0.063(4)
F3 0.167(7) 0.107(5) 0.117(6) 0.049(4) 0.037(5) 0.083(5)
F4 0.095(5) 0.123(5) 0.102(5) 0.015(4) 0.045(4) 0.055(4)
F5 0.114(5) 0.111(5) 0.101(5) -0.012(4) -0.029(4) 0.041(4)
F6 0.084(5) 0.203(9) 0.081(5) -0.006(5) -0.009(4) 0.035(5)
F7 0.217(11) 0.219(11) 0.138(8) -0.027(8) 0.117(8) -0.076(9)
F8 0.216(11) 0.145(9) 0.264(14) 0.015(9) 0.022(10) 0.100(8)
F9 0.226(12) 0.192(11) 0.181(10) 0.057(8) 0.124(9) 0.009(9)
F10 0.249(12) 0.145(9) 0.228(12) 0.010(8) 0.006(10) 0.121(9)
F11 0.153(8) 0.235(11) 0.132(8) -0.016(7) -0.055(6) 0.059(8)
F12 0.143(8) 0.310(14) 0.103(7) -0.064(8) -0.029(6) 0.083(9)
F13 0.215(10) 0.083(5) 0.139(7) -0.008(5) 0.054(7) 0.010(6)
F14 0.220(9) 0.108(6) 0.061(4) 0.000(4) 0.020(5) 0.012(6)
F15 0.374(16) 0.061(4) 0.154(8) 0.008(5) 0.136(10) -0.002(7)
F16 0.168(8) 0.180(8) 0.071(5) 0.042(5) 0.047(5) 0.057(6)
F17 0.085(6) 0.267(13) 0.219(11) -0.054(9) -0.009(6) 0.072(7)
F18 0.141(8) 0.322(15) 0.178(10) 0.024(9) 0.056(7) 0.137(9)
N1 0.066(5) 0.050(4) 0.067(5) 0.006(4) 0.008(4) 0.023(4)
N2 0.065(5) 0.059(5) 0.076(5) 0.025(4) 0.004(4) 0.021(4)
N3 0.056(4) 0.062(5) 0.061(5) 0.013(4) 0.007(3) 0.021(4)
N4 0.064(5) 0.051(4) 0.059(5) 0.017(3) -0.008(4) 0.009(4)
N5 0.069(5) 0.046(4) 0.078(5) 0.018(4) 0.009(4) 0.006(4)
N6 0.076(6) 0.058(5) 0.068(5) 0.019(4) 0.013(4) 0.015(4)
N7 0.067(5) 0.037(4) 0.083(6) 0.014(4) -0.004(4) 0.018(3)
N8 0.070(5) 0.053(4) 0.058(4) 0.020(3) 0.004(4) 0.015(4)
N9 0.065(5) 0.074(5) 0.071(5) 0.023(4) 0.009(4) 0.026(4)
N10 0.065(5) 0.060(4) 0.062(5) 0.011(4) 0.009(4) 0.034(4)
N11 0.082(6) 0.060(5) 0.062(5) 0.004(4) 0.005(4) 0.031(4)
N12 0.103(7) 0.077(6) 0.062(5) 0.007(5) -0.006(5) 0.041(5)
O1 0.066(4) 0.050(3) 0.074(4) 0.026(3) 0.014(3) 0.024(3)
C1 0.061(5) 0.057(5) 0.048(5) -0.002(4) 0.015(4) 0.019(4)
C2 0.066(6) 0.062(6) 0.085(7) 0.000(5) 0.012(5) 0.010(5)
C3 0.075(7) 0.063(7) 0.121(10) -0.001(7) 0.023(7) 0.006(6)
C4 0.094(8) 0.052(6) 0.094(8) 0.021(5) 0.035(6) 0.013(5)
C5 0.071(6) 0.038(4) 0.074(6) 0.016(4) 0.026(5) 0.016(4)
C6 0.086(7) 0.068(6) 0.071(7) 0.030(5) 0.010(5) 0.023(5)
C7 0.090(8) 0.086(8) 0.099(9) 0.039(7) -0.001(7) 0.046(7)
C8 0.078(7) 0.069(6) 0.087(8) 0.026(6) -0.003(6) 0.023(5)
C9 0.068(6) 0.055(5) 0.059(5) 0.022(4) 0.018(4) 0.020(4)
C10 0.079(7) 0.049(5) 0.074(6) 0.010(5) 0.003(5) 0.014(5)
C11 0.053(5) 0.078(6) 0.047(5) 0.014(4) 0.009(4) 0.016(5)
C12 0.069(6) 0.076(7) 0.070(6) 0.025(5) 0.008(5) 0.013(5)
C13 0.085(7) 0.056(6) 0.107(9) 0.018(6) 0.033(6) 0.013(5)
C14 0.062(6) 0.059(6) 0.080(7) 0.011(5) 0.017(5) 0.019(5)
C15 0.089(9) 0.065(7) 0.114(10) 0.012(7) 0.019(7) 0.006(6)
C16 0.118(12) 0.082(9) 0.177(17) 0.003(10) 0.045(12) 0.032(8)
C17 0.159(18) 0.129(14) 0.101(13) -0.014(10) -0.004(12) 0.026(13)
C18 0.112(13) 0.158(17) 0.109(13) 0.010(12) -0.041(11) -0.004(11)
C19 0.080(8) 0.133(12) 0.110(11) 0.004(9) -0.006(8) 0.045(8)
C20 0.086(7) 0.051(5) 0.053(5) 0.014(4) 0.003(5) 0.014(5)
C21 0.078(7) 0.060(6) 0.073(7) 0.003(5) 0.013(5) 0.012(5)
C22 0.075(7) 0.070(6) 0.078(7) -0.007(5) 0.002(5) 0.021(5)
C23 0.071(6) 0.061(6) 0.088(8) 0.012(5) 0.002(5) 0.025(5)
C24 0.053(5) 0.050(5) 0.071(6) 0.010(4) 0.017(4) 0.019(4)
C25 0.068(6) 0.066(6) 0.079(7) 0.014(5) 0.017(5) 0.044(5)
C26 0.072(7) 0.071(6) 0.070(7) 0.022(5) 0.003(5) 0.021(5)
C27 0.072(7) 0.073(6) 0.059(6) 0.028(5) 0.003(5) 0.002(5)
C28 0.067(6) 0.052(5) 0.058(5) 0.020(4) 0.009(4) 0.017(4)
C29 0.067(6) 0.096(8) 0.060(6) 0.018(5) 0.016(5) 0.023(6)
C30 0.061(6) 0.088(7) 0.046(5) 0.014(5) 0.007(4) 0.031(5)
C31 0.127(11) 0.096(9) 0.064(7) 0.002(6) 0.006(7) 0.061(8)
C32 0.099(8) 0.065(6) 0.106(9) -0.021(6) -0.016(7) 0.042(6)
C33 0.068(6) 0.055(5) 0.065(6) -0.006(4) -0.004(5) 0.023(5)
C34 0.094(9) 0.092(8) 0.076(8) 0.002(6) 0.018(6) 0.019(7)
C35 0.135(13) 0.076(8) 0.077(8) 0.010(6) 0.014(8) -0.009(8)
C36 0.147(15) 0.072(8) 0.127(14) 0.021(9) -0.035(11) 0.032(9)
C37 0.088(9) 0.087(9) 0.168(15) -0.010(9) 0.010(10) 0.049(8)
C38 0.103(9) 0.078(7) 0.102(9) 0.000(7) 0.029(7) 0.044(7)

loop_
_atom_type_symbol
_atom_type_description
_atom_type_scat_dispersion_real
_atom_type_scat_dispersion_imag
_atom_type_scat_source
C C 0.0181 0.0091 'International Tables Vol C Tables 4.2.6.8 and 6.1.1.4'
H H 0.0000 0.0000 'International Tables Vol C Tables 4.2.6.8 and 6.1.1.4'
N N 0.0311 0.0180 'International Tables Vol C Tables 4.2.6.8 and 6.1.1.4'
O O 0.0492 0.0322 'International Tables Vol C Tables 4.2.6.8 and 6.1.1.4'
Ni Ni -3.0029 0.5091 'International Tables Vol C Tables 4.2.6.8 and 6.1.1.4'
P P 0.2955 0.4335 'International Tables Vol C Tables 4.2.6.8 and 6.1.1.4'
F F 0.0727 0.0534 'International Tables Vol C Tables 4.2.6.8 and 6.1.1.4'

loop_
_geom_angle_atom_site_label_1
_geom_angle_atom_site_label_2
_geom_angle_atom_site_label_3
_geom_angle
C9 Ni1 O1 174.5(3)
C9 Ni1 N4 86.9(4)
O1 Ni1 N4 91.4(3)
C9 Ni1 N1 90.2(4)
O1 Ni1 N1 91.7(3)
N4 Ni1 N1 176.3(3)
C28 Ni2 N10 88.2(4)
C28 Ni2 O1 177.4(3)
N10 Ni2 O1 91.9(3)
C28 Ni2 N7 89.0(4)
N10 Ni2 N7 177.0(3)
O1 Ni2 N7 90.9(3)
F5 P1 F6 179.4(5)
F5 P1 F4 90.6(4)
F6 P1 F4 89.8(4)
F5 P1 F3 90.1(4)
F6 P1 F3 90.3(5)
F4 P1 F3 90.8(4)
F5 P1 F1 89.7(4)
F6 P1 F1 89.9(4)
F4 P1 F1 90.6(4)
F3 P1 F1 178.6(4)
F5 P1 F2 89.4(4)
F6 P1 F2 90.2(4)
F4 P1 F2 179.8(4)
F3 P1 F2 89.4(4)
F1 P1 F2 89.2(4)
F7 P2 F10 95.8(7)
F7 P2 F9 175.8(8)
F10 P2 F9 88.3(7)
F7 P2 F12 89.2(6)
F10 P2 F12 87.1(6)
F9 P2 F12 90.1(7)
F7 P2 F8 86.6(8)
F10 P2 F8 177.6(8)
F9 P2 F8 89.3(7)
F12 P2 F8 93.1(7)
F7 P2 F11 90.3(6)
F10 P2 F11 93.9(6)
F9 P2 F11 90.4(7)
F12 P2 F11 178.9(6)
F8 P2 F11 86.0(6)
F15 P3 F17 91.0(7)
F15 P3 F18 95.5(7)
F17 P3 F18 173.2(6)
F15 P3 F14 88.7(5)
F17 P3 F14 94.0(6)
F18 P3 F14 88.2(6)
F15 P3 F16 93.0(5)
F17 P3 F16 87.7(6)
F18 P3 F16 89.9(5)
F14 P3 F16 177.5(5)
F15 P3 F13 177.0(7)
F17 P3 F13 86.6(6)
F18 P3 F13 87.1(6)
F14 P3 F13 89.7(4)
F16 P3 F13 88.6(5)
C5 N1 C1 118.7(8)
C5 N1 Ni1 124.5(6)
C1 N1 Ni1 116.7(6)
C9 N2 C7 108.6(9)
C9 N2 C6 121.6(8)
C7 N2 C6 129.8(9)
C9 N3 C8 111.5(9)
C9 N3 C10 121.8(8)
C8 N3 C10 126.6(9)
N5 N4 C11 110.6(7)
N5 N4 Ni1 122.6(7)
C11 N4 Ni1 126.7(6)
N6 N5 N4 106.1(8)
N5 N6 C12 111.8(8)
N5 N6 C13 121.0(9)
C12 N6 C13 127.1(9)
C24 N7 C20 117.5(8)
C24 N7 Ni2 123.7(7)
C20 N7 Ni2 118.7(6)
C28 N8 C26 111.5(9)
C28 N8 C25 120.5(7)
C26 N8 C25 127.7(8)
C28 N9 C27 112.0(8)
C28 N9 C29 123.1(8)
C27 N9 C29 124.9(9)
N11 N10 C30 109.8(8)
N11 N10 Ni2 122.4(6)
C30 N10 Ni2 127.7(7)
N10 N11 N12 106.3(8)
N11 N12 C31 112.6(9)
N11 N12 C32 120.5(10)
C31 N12 C32 126.9(11)
Ni1 O1 Ni2 128.2(3)
N1 C1 C2 121.9(9)
C3 C2 C1 119.5(10)
C2 C3 C4 118.8(10)
C5 C4 C3 119.2(10)
N1 C5 C4 121.7(9)
N1 C5 C6 117.5(8)
C4 C5 C6 120.8(9)
N2 C6 C5 111.5(8)
C8 C7 N2 108.5(10)
C7 C8 N3 105.1(10)
N3 C9 N2 106.3(8)
N3 C9 Ni1 130.0(7)
N2 C9 Ni1 123.5(7)
N3 C10 C11 108.1(8)
C12 C11 N4 106.2(9)
C12 C11 C10 132.4(10)
N4 C11 C10 121.4(8)
C11 C12 N6 105.2(9)
N6 C13 C14 110.9(9)
C19 C14 C15 116.3(12)
C19 C14 C13 124.2(11)
C15 C14 C13 119.5(11)
C14 C15 C16 121.5(14)
C17 C16 C15 117.4(16)
C16 C17 C18 125.6(19)
C17 C18 C19 114.6(15)
C14 C19 C18 124.5(14)
N7 C20 C21 123.8(9)
C20 C21 C22 118.5(10)
C21 C22 C23 118.0(10)
C22 C23 C24 120.5(10)
N7 C24 C23 121.4(9)
N7 C24 C25 122.5(8)
C23 C24 C25 116.1(8)
N8 C25 C24 109.5(7)
N8 C26 C27 108.0(9)
C26 C27 N9 104.6(9)
N8 C28 N9 103.9(8)
N8 C28 Ni2 127.5(8)
N9 C28 Ni2 128.6(7)
N9 C29 C30 109.1(8)
N10 C30 C31 107.4(10)
N10 C30 C29 120.2(9)
C31 C30 C29 132.3(10)
N12 C31 C30 103.9(11)
N12 C32 C33 111.9(8)
C38 C33 C34 121.3(11)
C38 C33 C32 119.7(11)
C34 C33 C32 119.0(11)
C33 C34 C35 118.2(12)
C36 C35 C34 119.0(13)
C37 C36 C35 121.2(14)
C36 C37 C38 120.2(14)
C33 C38 C37 120.0(13)

loop_
_geom_bond_atom_site_label_1
_geom_bond_atom_site_label_2
_geom_bond_distance
Ni1 C9 1.863(9)
Ni1 O1 1.889(5)
Ni1 N4 1.894(7)
Ni1 N1 1.919(8)
Ni2 C28 1.825(8)
Ni2 N10 1.887(7)
Ni2 O1 1.900(6)
Ni2 N7 1.911(8)
P1 F5 1.574(6)
P1 F6 1.580(6)
P1 F4 1.585(6)
P1 F3 1.588(7)
P1 F1 1.594(6)
P1 F2 1.602(6)
P2 F7 1.523(8)
P2 F10 1.526(9)
P2 F9 1.530(9)
P2 F12 1.538(8)
P2 F8 1.546(10)
P2 F11 1.550(8)
P3 F15 1.512(8)
P3 F17 1.536(9)
P3 F18 1.547(9)
P3 F14 1.554(7)
P3 F16 1.583(7)
P3 F13 1.586(8)
N1 C5 1.349(11)
N1 C1 1.349(10)
N2 C9 1.344(11)
N2 C7 1.396(12)
N2 C6 1.446(12)
N3 C9 1.339(11)
N3 C8 1.384(11)
N3 C10 1.452(11)
N4 N5 1.320(9)
N4 C11 1.394(11)
N5 N6 1.320(10)
N6 C12 1.384(13)
N6 C13 1.465(11)
N7 C24 1.330(10)
N7 C20 1.355(11)
N8 C28 1.347(11)
N8 C26 1.361(12)
N8 C25 1.485(11)
N9 C28 1.358(11)
N9 C27 1.387(11)
N9 C29 1.452(12)
N10 N11 1.317(10)
N10 C30 1.372(11)
N11 N12 1.329(11)
N12 C31 1.355(15)
N12 C32 1.491(12)
C1 C2 1.383(12)
C2 C3 1.370(15)
C3 C4 1.394(15)
C4 C5 1.381(12)
C5 C6 1.514(12)
C7 C8 1.343(15)
C10 C11 1.488(12)
C11 C12 1.358(12)
C13 C14 1.490(14)
C14 C19 1.349(15)
C14 C15 1.374(15)
C15 C16 1.392(18)
C16 C17 1.33(2)
C17 C18 1.34(2)
C18 C19 1.40(2)
C20 C21 1.373(13)
C21 C22 1.373(14)
C22 C23 1.385(13)
C23 C24 1.387(12)
C24 C25 1.501(12)
C26 C27 1.361(14)
C29 C30 1.520(13)
C30 C31 1.383(14)
C32 C33 1.504(13)
C33 C38 1.349(13)
C33 C34 1.368(14)
C34 C35 1.414(18)
C35 C36 1.36(2)
C36 C37 1.34(2)
C37 C38 1.369(17)
